data_8000135
loop_
_publ_author_name
'Fukuda, Yutaka'
'Sakumoto, Maiko'
'Tanabe, Yoshiaki'
'Ishii, Youichi'
'Suzuki, Wakako'
'Nakao, Akiko'

_publ_section_title
;
 Observation of the New \k2C,O:\k2C&#x2032;,O&#x2032; Coordination Mode of
 1,1,2,2-Tetraacetylethanato Ligand in a Dinuclear
 1,1,1,5,5,5-Hexafluoroacetylacetonato Palladium(II) Complex
;
_journal_issue 8
_journal_name_full 'Chemistry Letters'
_journal_page_first 936
_journal_paper_doi 10.1246/cl.2006.936
_journal_volume 35
_journal_year 2006
_chemical_formula_moiety 'C20 H14 F12 O8 Pd2 '
_chemical_formula_sum 'C20 H14 F12 O8 Pd2'
_chemical_formula_weight 823.11
_space_group_IT_number 14
_symmetry_cell_setting monoclinic
_symmetry_Int_Tables_number 14
_symmetry_space_group_name_Hall '-P 2yn'
_symmetry_space_group_name_H-M 'P 1 21/n 1'
_cell_angle_alpha 90
_cell_angle_beta 101.98(5)
_cell_angle_gamma 90
_cell_formula_units_Z 4
_cell_length_a 10.88(2)
_cell_length_b 11.03(3)
_cell_length_c 21.97(7)
_cell_measurement_reflns_used 100
_cell_measurement_temperature 123.1
_cell_measurement_theta_max 32.0
_cell_measurement_theta_min 1.8
_cell_volume 2579(12)
_computing_cell_refinement CrystalClear
_computing_data_collection CrystalClear
_computing_data_reduction CrystalStructure
_computing_publication_material 'CrystalStructure 3.6.0'
_computing_structure_refinement CRYSTALS
_computing_structure_solution 'DIRDIF99 (PATTY)'
_diffrn_detector_area_resol_mean 7.31
_diffrn_measured_fraction_theta_full 0.7689
_diffrn_measured_fraction_theta_max 0.7689
_diffrn_measurement_device_type 'Rigaku Mercury'
_diffrn_measurement_method \w
_diffrn_radiation_type 'Mo K\a'
_diffrn_radiation_wavelength 0.7107
_diffrn_reflns_av_R_equivalents 0.039
_diffrn_reflns_limit_h_max 15
_diffrn_reflns_limit_h_min -15
_diffrn_reflns_limit_k_max 14
_diffrn_reflns_limit_k_min -14
_diffrn_reflns_limit_l_max 31
_diffrn_reflns_limit_l_min -32
_diffrn_reflns_number 17650
_diffrn_reflns_theta_full 31.82
_diffrn_reflns_theta_max 31.82
_exptl_absorpt_coefficient_mu 1.526
_exptl_absorpt_correction_T_max 0.466
_exptl_absorpt_correction_T_min 0.285
_exptl_absorpt_correction_type numerical
_exptl_absorpt_process_details
;
    Higashi, T. (1999). Program for Absorption Correction.
    Rigaku Corporation, Tokyo, Japan.
;
_exptl_crystal_colour orange
_exptl_crystal_density_diffrn 2.120
_exptl_crystal_density_method 'not measured'
_exptl_crystal_description prism
_exptl_crystal_F_000 1592.00
_exptl_crystal_size_max 0.80
_exptl_crystal_size_mid 0.60
_exptl_crystal_size_min 0.50
_refine_diff_density_max 0.78
_refine_diff_density_min -0.85
_refine_ls_extinction_coef 275.3(12)
_refine_ls_extinction_method 'Larson (1970) Crystallographic Computing eq. 22'
_refine_ls_goodness_of_fit_ref 1.000
_refine_ls_hydrogen_treatment refall
_refine_ls_number_parameters 394
_refine_ls_number_reflns 6124
_refine_ls_R_factor_gt 0.0660
_refine_ls_shift/su_max 0.0000
_refine_ls_structure_factor_coef Fsqd
_refine_ls_weighting_details 'w = 1/[12.3500\s(Fo^2^)]/(4Fo^2^)'
_refine_ls_weighting_scheme calc
_refine_ls_wR_factor_ref 0.0720
_reflns_number_gt 5760
_reflns_number_total 6124
_reflns_threshold_expression F^2^>2.0\s(F^2^)
_cod_data_source_file 35-936sup1.cif
_cod_data_source_block '_[{Pd(hfac)}2(taet)]'
_cod_original_cell_volume 2579.1(12)
_cod_original_formula_sum 'C20 H14 F12 O8 Pd2 '
_cod_database_code 8000135

loop_
_symmetry_equiv_pos_site_id
_symmetry_equiv_pos_as_xyz
1 +X,+Y,+Z
2 1/2-X,1/2+Y,1/2-Z
3 -X,-Y,-Z
4 1/2+X,1/2-Y,1/2+Z

loop_
_atom_site_label
_atom_site_type_symbol
_atom_site_fract_x
_atom_site_fract_y
_atom_site_fract_z
_atom_site_U_iso_or_equiv
_atom_site_adp_type
_atom_site_occupancy
_atom_site_symmetry_multiplicity
_atom_site_calc_flag
_atom_site_refinement_flags
Pd(1) Pd 0.42346(2) 0.52368(3) 0.219750(10) 0.01881(7) Uani 1.00 1 d .
Pd(2) Pd 0.39897(2) 0.73114(3) 0.091090(10) 0.01960(7) Uani 1.00 1 d .
F(1) F 0.5859(2) 0.1349(2) 0.20983(13) 0.0429(8) Uani 1.00 1 d .
F(2) F 0.6369(2) 0.1293(2) 0.3099(1) 0.0493(8) Uani 1.00 1 d .
F(3) F 0.7686(3) 0.1989(3) 0.2588(2) 0.0680(11) Uani 1.00 1 d .
F(4) F 0.6381(3) 0.5627(3) 0.43056(13) 0.0714(11) Uani 1.00 1 d .
F(5) F 0.7188(3) 0.6888(3) 0.3752(2) 0.0775(11) Uani 1.00 1 d .
F(6) F 0.8163(3) 0.5251(2) 0.40607(11) 0.0479(8) Uani 1.00 1 d .
F(7) F 0.6588(3) 0.9159(3) -0.04203(13) 0.0506(9) Uani 1.00 1 d .
F(8) F 0.7722(2) 0.8145(3) 0.03274(12) 0.0437(8) Uani 1.00 1 d .
F(9) F 0.7202(2) 0.7330(3) -0.05722(12) 0.0497(9) Uani 1.00 1 d .
F(10) F 0.1700(2) 0.5767(3) -0.09226(11) 0.0420(7) Uani 1.00 1 d .
F(11) F 0.3114(3) 0.4410(3) -0.0701(1) 0.0792(11) Uani 1.00 1 d .
F(12) F 0.3176(3) 0.5741(3) -0.14008(12) 0.0532(9) Uani 1.00 1 d .
O(1) O 0.2896(2) 0.4774(2) 0.14615(12) 0.0250(7) Uani 1.00 1 d .
O(2) O 0.4703(2) 0.8140(2) 0.17126(11) 0.0219(7) Uani 1.00 1 d .
O(3) O 0.1816(3) 0.8744(3) 0.16358(13) 0.0330(8) Uani 1.00 1 d .
O(4) O 0.1321(3) 0.6258(2) 0.22107(13) 0.0296(8) Uani 1.00 1 d .
O(5) O 0.5033(2) 0.3522(2) 0.22231(12) 0.0232(7) Uani 1.00 1 d .
O(6) O 0.5424(2) 0.5761(2) 0.29693(11) 0.0246(7) Uani 1.00 1 d .
O(7) O 0.5475(2) 0.7881(2) 0.05368(12) 0.0245(7) Uani 1.00 1 d .
O(8) O 0.3194(2) 0.6434(2) 0.01295(12) 0.0266(7) Uani 1.00 1 d .
C(1) C 0.1098(4) 0.5288(4) 0.0708(2) 0.0349(11) Uani 1.00 1 d .
C(2) C 0.2217(3) 0.5622(4) 0.1187(2) 0.0226(9) Uani 1.00 1 d .
C(3) C 0.2613(3) 0.6862(3) 0.1385(2) 0.0206(9) Uani 1.00 1 d .
C(4) C 0.1742(4) 0.7963(4) 0.1244(2) 0.0291(11) Uani 1.00 1 d .
C(5) C 0.0867(4) 0.8106(4) 0.0626(2) 0.0406(13) Uani 1.00 1 d .
C(6) C 0.3299(3) 0.6872(3) 0.2075(2) 0.0202(9) Uani 1.00 1 d .
C(7) C 0.2356(4) 0.6636(4) 0.2473(2) 0.0236(10) Uani 1.00 1 d .
C(8) C 0.2666(4) 0.6793(4) 0.3159(2) 0.0308(11) Uani 1.00 1 d .
C(9) C 0.4244(3) 0.7833(3) 0.2174(2) 0.0205(9) Uani 1.00 1 d .
C(10) C 0.4733(4) 0.8469(4) 0.2766(2) 0.0282(10) Uani 1.00 1 d .
C(11) C 0.6453(4) 0.1945(4) 0.2585(2) 0.0342(12) Uani 1.00 1 d .
C(12) C 0.5969(4) 0.3231(3) 0.2652(2) 0.0241(10) Uani 1.00 1 d .
C(13) C 0.6623(4) 0.3913(4) 0.3134(2) 0.0286(10) Uani 1.00 1 d .
C(14) C 0.6294(4) 0.5091(3) 0.3266(2) 0.0260(10) Uani 1.00 1 d .
C(15) C 0.7016(5) 0.5694(4) 0.3851(2) 0.0436(13) Uani 1.00 1 d .
C(16) C 0.6781(4) 0.8070(4) -0.0180(2) 0.0317(11) Uani 1.00 1 d .
C(17) C 0.5595(4) 0.7575(3) 0.0008(2) 0.0240(10) Uani 1.00 1 d .
C(18) C 0.4804(4) 0.6859(4) -0.0440(2) 0.0267(10) Uani 1.00 1 d .
C(19) C 0.3697(3) 0.6357(3) -0.0333(2) 0.0222(9) Uani 1.00 1 d .
C(20) C 0.2918(4) 0.5569(4) -0.0855(2) 0.0296(11) Uani 1.00 1 d .
H(1) H 0.1325 0.5250 0.0314 0.041 Uiso 1.00 1 c R
H(2) H 0.0452 0.5872 0.0695 0.041 Uiso 1.00 1 c R
H(3) H 0.0804 0.4516 0.0807 0.041 Uiso 1.00 1 c R
H(4) H 0.0073 0.7768 0.0644 0.047 Uiso 1.00 1 c R
H(5) H 0.1200 0.7702 0.0314 0.047 Uiso 1.00 1 c R
H(6) H 0.0771 0.8944 0.0528 0.047 Uiso 1.00 1 c R
H(7) H 0.2430 0.7580 0.3267 0.038 Uiso 1.00 1 c R
H(8) H 0.3544 0.6685 0.3306 0.038 Uiso 1.00 1 c R
H(9) H 0.2223 0.6202 0.3343 0.038 Uiso 1.00 1 c R
H(10) H 0.5451 0.8062 0.2996 0.033 Uiso 1.00 1 c R
H(11) H 0.4099 0.8496 0.3004 0.033 Uiso 1.00 1 c R
H(12) H 0.4957 0.9271 0.2675 0.033 Uiso 1.00 1 c R
H(13) H 0.7333 0.3563 0.3400 0.034 Uiso 1.00 1 c R
H(14) H 0.5034 0.6723 -0.0828 0.031 Uiso 1.00 1 c R

loop_
_atom_site_aniso_label
_atom_site_aniso_U_11
_atom_site_aniso_U_22
_atom_site_aniso_U_33
_atom_site_aniso_U_12
_atom_site_aniso_U_13
_atom_site_aniso_U_23
Pd(1) 0.0190(1) 0.0173(2) 0.0196(1) -0.00027(10) 0.00290(10) -0.00133(10)
Pd(2) 0.0157(1) 0.0229(2) 0.0196(1) -0.00236(10) 0.00223(10) 0.00013(11)
F(1) 0.031(1) 0.032(1) 0.064(2) 0.0034(11) 0.0058(13) -0.0165(13)
F(2) 0.041(2) 0.030(1) 0.069(2) 0.0009(12) -0.009(1) 0.0127(13)
F(3) 0.021(1) 0.059(2) 0.127(3) -0.0001(13) 0.020(2) -0.044(2)
F(4) 0.070(2) 0.104(3) 0.033(2) 0.033(2) -0.005(2) -0.020(2)
F(5) 0.090(3) 0.033(2) 0.078(2) 0.005(2) -0.057(2) -0.014(2)
F(6) 0.044(2) 0.049(2) 0.038(1) 0.0081(13) -0.0198(12) 0.0038(13)
F(7) 0.049(2) 0.050(2) 0.056(2) -0.0127(13) 0.017(1) 0.013(2)
F(8) 0.0234(13) 0.073(2) 0.0350(13) -0.0112(13) 0.0065(10) -0.0104(13)
F(9) 0.038(2) 0.071(2) 0.047(2) -0.013(1) 0.0253(13) -0.022(2)
F(10) 0.0256(13) 0.058(2) 0.039(1) -0.0075(12) -0.0017(11) -0.0116(13)
F(11) 0.104(3) 0.031(2) 0.070(2) 0.003(2) -0.058(2) -0.005(2)
F(12) 0.047(2) 0.086(2) 0.0295(13) -0.027(2) 0.0125(12) -0.022(2)
O(1) 0.025(1) 0.023(1) 0.0249(13) -0.0053(11) 0.0020(11) 0.0007(12)
O(2) 0.0210(13) 0.0184(13) 0.0251(13) -0.0060(10) 0.0018(10) -0.0015(11)
O(3) 0.033(2) 0.027(2) 0.037(2) 0.0065(12) 0.0048(13) -0.0032(13)
O(4) 0.025(2) 0.033(2) 0.034(2) -0.0060(12) 0.0124(12) -0.0048(13)
O(5) 0.022(1) 0.0185(13) 0.031(1) 0.0005(10) 0.0096(11) 0.0006(11)
O(6) 0.027(1) 0.023(1) 0.0217(13) -0.0042(11) -0.0004(11) -0.0043(11)
O(7) 0.0199(13) 0.031(2) 0.0228(13) -0.0081(11) 0.0052(10) -0.0031(12)
O(8) 0.023(1) 0.032(2) 0.0232(13) -0.0050(11) 0.0011(10) -0.0008(12)
C(1) 0.024(2) 0.046(3) 0.032(2) -0.008(2) -0.001(2) 0.002(2)
C(2) 0.017(2) 0.029(2) 0.021(2) -0.006(2) 0.003(1) 0.002(2)
C(3) 0.011(2) 0.026(2) 0.023(2) -0.0035(13) 0.0008(13) 0.001(2)
C(4) 0.017(2) 0.037(2) 0.033(2) 0.002(2) 0.006(2) 0.008(2)
C(5) 0.028(2) 0.049(3) 0.040(3) 0.008(2) -0.003(2) 0.010(2)
C(6) 0.021(2) 0.018(2) 0.020(2) 0.003(1) 0.001(1) -0.002(1)
C(7) 0.023(2) 0.027(2) 0.023(2) 0.003(2) 0.008(1) 0.003(2)
C(8) 0.037(3) 0.030(2) 0.027(2) 0.002(2) 0.012(2) -0.003(2)
C(9) 0.023(2) 0.016(2) 0.021(2) 0.0024(13) 0.002(1) 0.003(1)
C(10) 0.030(2) 0.027(2) 0.025(2) -0.001(2) 0.001(2) -0.006(2)
C(11) 0.026(2) 0.019(2) 0.057(3) 0.002(2) 0.008(2) -0.011(2)
C(12) 0.025(2) 0.019(2) 0.032(2) 0.002(2) 0.013(2) 0.002(2)
C(13) 0.027(2) 0.028(2) 0.028(2) 0.008(2) 0.001(2) 0.007(2)
C(14) 0.029(2) 0.025(2) 0.022(2) -0.002(2) 0.001(2) 0.003(2)
C(15) 0.047(3) 0.035(3) 0.037(3) 0.013(2) -0.020(2) -0.006(2)
C(16) 0.026(2) 0.039(3) 0.031(2) -0.006(2) 0.007(2) -0.005(2)
C(17) 0.024(2) 0.023(2) 0.024(2) 0.004(2) 0.006(2) 0.001(2)
C(18) 0.024(2) 0.034(2) 0.020(2) 0.002(2) -0.000(2) -0.002(2)
C(19) 0.020(2) 0.020(2) 0.022(2) -0.000(1) -0.006(1) 0.000(2)
C(20) 0.024(2) 0.033(2) 0.029(2) -0.001(2) -0.000(2) -0.005(2)

loop_
_atom_type_symbol
_atom_type_description
_atom_type_scat_dispersion_real
_atom_type_scat_dispersion_imag
_atom_type_scat_source
C C 0.003 0.002
;
International Tables for Crystallography
(1992, Vol. C, Tables 4.2.6.8 and 6.1.1.4)
;
H H 0.000 0.000
;
International Tables for Crystallography
(1992, Vol. C, Table 6.1.1.4)
;
O O 0.011 0.006
;
International Tables for Crystallography
(1992, Vol. C, Tables 4.2.6.8 and 6.1.1.4)
;
F F 0.017 0.010
;
International Tables for Crystallography
(1992, Vol. C, Tables 4.2.6.8 and 6.1.1.4)
;
Pd Pd -0.999 1.007
;
International Tables for Crystallography
(1992, Vol. C, Tables 4.2.6.8 and 6.1.1.4)
;

loop_
_geom_angle_atom_site_label_1
_geom_angle_atom_site_label_2
_geom_angle_atom_site_label_3
_geom_angle
O(5) Pd(1) O(1) 91.1(1)
O(6) Pd(1) O(1) 174.1(1)
Pd(1) O(1) C(2) 116.8(2)
C(6) Pd(1) O(1) 82.0(1)
O(6) Pd(1) O(5) 92.7(1)
C(6) Pd(1) O(5) 173.1(1)
Pd(1) O(5) C(12) 121.0(2)
C(6) Pd(1) O(6) 94.2(1)
Pd(1) O(6) C(14) 123.4(2)
Pd(1) C(6) C(3) 104.3(2)
Pd(1) C(6) C(7) 98.7(2)
Pd(1) C(6) C(9) 107.6(2)
C(3) Pd(2) O(2) 81.6(1)
Pd(2) O(2) C(9) 116.0(2)
O(7) Pd(2) O(2) 91.1(1)
O(8) Pd(2) O(2) 176.5(1)
C(3) Pd(2) O(7) 172.7(1)
O(8) Pd(2) O(7) 92.3(1)
Pd(2) O(7) C(17) 122.3(2)
C(3) Pd(2) O(8) 95.0(1)
Pd(2) O(8) C(19) 122.9(2)
Pd(2) C(3) C(2) 105.9(2)
Pd(2) C(3) C(6) 104.0(2)
Pd(2) C(3) C(4) 101.0(2)
F(1) C(11) C(12) 115.0(3)
F(1) C(11) F(2) 107.9(3)
F(1) C(11) F(3) 110.4(4)
F(2) C(11) C(12) 109.0(4)
F(2) C(11) F(3) 104.8(3)
F(3) C(11) C(12) 109.2(3)
F(4) C(15) C(14) 110.8(4)
F(4) C(15) F(5) 106.6(4)
F(4) C(15) F(6) 108.4(4)
F(5) C(15) C(14) 110.8(4)
F(5) C(15) F(6) 105.2(4)
F(6) C(15) C(14) 114.6(4)
F(7) C(16) C(17) 111.2(3)
F(7) C(16) F(8) 107.8(3)
F(7) C(16) F(9) 110.3(4)
F(8) C(16) C(17) 109.7(3)
F(8) C(16) F(9) 105.5(3)
F(9) C(16) C(17) 112.1(3)
F(10) C(20) C(19) 111.9(3)
F(10) C(20) F(11) 107.0(4)
F(10) C(20) F(12) 106.0(3)
F(11) C(20) C(19) 108.6(3)
F(11) C(20) F(12) 108.7(4)
F(12) C(20) C(19) 114.4(3)
O(1) C(2) C(3) 116.1(3)
O(1) C(2) C(1) 117.9(3)
O(2) C(9) C(6) 117.2(3)
O(2) C(9) C(10) 116.6(3)
O(3) C(4) C(3) 118.3(3)
O(3) C(4) C(5) 120.5(4)
O(4) C(7) C(6) 117.1(3)
O(4) C(7) C(8) 120.7(4)
O(5) C(12) C(13) 129.6(4)
O(5) C(12) C(11) 113.6(3)
O(6) C(14) C(13) 129.2(3)
O(6) C(14) C(15) 112.3(3)
O(7) C(17) C(18) 129.6(4)
O(7) C(17) C(16) 114.3(3)
O(8) C(19) C(18) 130.6(3)
O(8) C(19) C(20) 112.0(3)
C(1) C(2) C(3) 126.0(3)
C(2) C(3) C(6) 110.4(3)
C(2) C(3) C(4) 123.1(3)
C(6) C(3) C(4) 110.2(3)
C(3) C(4) C(5) 121.2(4)
C(3) C(6) C(7) 108.7(3)
C(3) C(6) C(9) 109.5(3)
C(6) C(7) C(8) 122.1(3)
C(9) C(6) C(7) 125.7(3)
C(6) C(9) C(10) 126.2(3)
C(11) C(12) C(13) 116.7(3)
C(12) C(13) C(14) 123.9(3)
C(13) C(14) C(15) 118.5(3)
C(16) C(17) C(18) 116.0(3)
C(17) C(18) C(19) 122.1(4)
C(18) C(19) C(20) 117.4(3)
H(1) C(1) C(2) 109.1289
H(2) C(1) C(2) 110.2437
H(3) C(1) C(2) 109.0242
H(2) C(1) H(1) 109.4847
H(3) C(1) H(1) 109.4827
H(3) C(1) H(2) 109.4603
C(4) C(5) H(5) 109.8910
C(4) C(5) H(4) 109.4312
C(4) C(5) H(6) 109.0772
H(5) C(5) H(4) 109.4787
H(6) C(5) H(4) 109.4793
H(6) C(5) H(5) 109.4689
C(7) C(8) H(8) 109.3800
C(7) C(8) H(7) 110.1244
C(7) C(8) H(9) 108.8989
H(8) C(8) H(7) 109.4803
H(9) C(8) H(7) 109.4582
H(9) C(8) H(8) 109.4832
C(9) C(10) H(10) 110.5320
C(9) C(10) H(11) 109.2389
C(9) C(10) H(12) 108.6230
H(11) C(10) H(10) 109.4818
H(12) C(10) H(10) 109.4658
H(12) C(10) H(11) 109.4800
C(12) C(13) H(13) 118.5199
H(13) C(13) C(14) 117.5277
C(17) C(18) H(14) 118.6181
H(14) C(18) C(19) 119.2762

loop_
_geom_bond_atom_site_label_1
_geom_bond_atom_site_label_2
_geom_bond_distance
Pd(1) O(1) 2.004(2)
Pd(1) O(5) 2.077(2)
Pd(1) O(6) 1.994(2)
Pd(1) C(6) 2.061(3)
Pd(2) O(2) 1.993(2)
Pd(2) O(7) 2.057(3)
Pd(2) O(8) 2.004(2)
Pd(2) C(3) 2.055(4)
F(1) C(11) 1.306(5)
F(2) C(11) 1.359(6)
F(3) C(11) 1.340(5)
F(4) C(15) 1.328(6)
F(5) C(15) 1.353(6)
F(6) C(15) 1.330(5)
F(7) C(16) 1.312(5)
F(8) C(16) 1.350(4)
F(9) C(16) 1.336(5)
F(10) C(20) 1.320(5)
F(11) C(20) 1.328(5)
F(12) C(20) 1.301(5)
O(1) C(2) 1.264(4)
O(2) C(9) 1.267(5)
O(3) C(4) 1.209(5)
O(4) C(7) 1.226(4)
O(5) C(12) 1.277(4)
O(6) C(14) 1.269(4)
O(7) C(17) 1.243(5)
O(8) C(19) 1.252(5)
C(1) C(2) 1.482(5)
C(2) C(3) 1.473(5)
C(3) C(4) 1.532(5)
C(3) C(6) 1.544(5)
C(4) C(5) 1.497(5)
C(6) C(7) 1.503(6)
C(6) C(9) 1.461(5)
C(7) C(8) 1.484(5)
C(9) C(10) 1.475(5)
C(11) C(12) 1.531(6)
C(12) C(13) 1.371(5)
C(13) C(14) 1.393(5)
C(14) C(15) 1.515(6)
C(16) C(17) 1.533(6)
C(17) C(18) 1.407(5)
C(18) C(17) 1.407(5)
C(18) C(19) 1.389(5)
C(19) C(18) 1.389(5)
C(19) C(20) 1.545(5)
C(1) H(1) 0.9499
C(1) H(2) 0.9498
C(1) H(3) 0.9498
C(5) H(4) 0.9499
C(5) H(5) 0.9499
C(5) H(6) 0.9496
C(8) H(7) 0.9497
C(8) H(8) 0.9498
C(8) H(9) 0.9498
C(10) H(10) 0.9497
C(10) H(11) 0.9499
C(10) H(12) 0.9498
C(13) H(13) 0.9497
C(18) H(14) 0.9498
H(14) C(18) 0.9498

loop_
_geom_torsion_atom_site_label_1
_geom_torsion_atom_site_label_2
_geom_torsion_atom_site_label_3
_geom_torsion_atom_site_label_4
_geom_torsion
O(5) Pd(1) O(1) C(2) -169.4(3)
C(6) Pd(1) O(1) C(2) 9.9(3)
O(1) Pd(1) O(5) C(12) -176.4(3)
O(6) Pd(1) O(5) C(12) -0.8(3)
O(5) Pd(1) O(6) C(14) 1.4(3)
C(6) Pd(1) O(6) C(14) -178.4(3)
O(1) Pd(1) C(6) C(3) -23.3(2)
O(1) Pd(1) C(6) C(7) 88.7(2)
O(1) Pd(1) C(6) C(9) -139.5(2)
O(6) Pd(1) C(6) C(3) 161.2(2)
O(6) Pd(1) C(6) C(7) -86.8(2)
O(6) Pd(1) C(6) C(9) 45.0(2)
O(7) Pd(2) O(2) C(9) -164.8(2)
C(3) Pd(2) O(2) C(9) 15.4(2)
O(2) Pd(2) O(7) C(17) 176.5(3)
O(8) Pd(2) O(7) C(17) -3.0(3)
O(7) Pd(2) O(8) C(19) 3.7(3)
C(3) Pd(2) O(8) C(19) -176.4(3)
O(2) Pd(2) C(3) C(2) -143.4(2)
O(2) Pd(2) C(3) C(4) 87.3(2)
O(2) Pd(2) C(3) C(6) -27.0(2)
O(8) Pd(2) C(3) C(2) 36.2(2)
O(8) Pd(2) C(3) C(4) -93.1(2)
O(8) Pd(2) C(3) C(6) 152.6(2)
Pd(1) O(1) C(2) C(1) -170.5(3)
Pd(1) O(1) C(2) C(3) 8.7(4)
Pd(2) O(2) C(9) C(6) 3.1(4)
Pd(2) O(2) C(9) C(10) -178.0(3)
Pd(1) O(5) C(12) C(11) -178.4(3)
Pd(1) O(5) C(12) C(13) -2.0(6)
Pd(1) O(6) C(14) C(13) 0.7(6)
Pd(1) O(6) C(14) C(15) -177.2(3)
Pd(2) O(7) C(17) C(16) -178.6(2)
Pd(2) O(7) C(17) C(18) 2.0(5)
Pd(2) O(8) C(19) C(18) -3.6(5)
Pd(2) O(8) C(19) C(20) 176.7(2)
O(1) C(2) C(3) Pd(2) 82.3(4)
O(1) C(2) C(3) C(4) -162.7(4)
O(1) C(2) C(3) C(6) -29.6(5)
C(1) C(2) C(3) Pd(2) -98.6(4)
C(1) C(2) C(3) C(4) 16.4(6)
C(1) C(2) C(3) C(6) 149.5(4)
Pd(2) C(3) C(4) O(3) -100.1(4)
Pd(2) C(3) C(4) C(5) 76.8(4)
C(2) C(3) C(4) O(3) 142.6(4)
C(2) C(3) C(4) C(5) -40.5(6)
C(6) C(3) C(4) O(3) 9.4(5)
C(6) C(3) C(4) C(5) -173.7(4)
Pd(2) C(3) C(6) Pd(1) -79.3(2)
Pd(2) C(3) C(6) C(7) 176.2(3)
Pd(2) C(3) C(6) C(9) 35.6(3)
C(2) C(3) C(6) Pd(1) 33.9(3)
C(2) C(3) C(6) C(7) -70.7(4)
C(2) C(3) C(6) C(9) 148.8(3)
C(4) C(3) C(6) Pd(1) 173.1(2)
C(4) C(3) C(6) C(7) 68.6(4)
C(4) C(3) C(6) C(9) -71.9(4)
Pd(1) C(6) C(7) O(4) -94.9(3)
Pd(1) C(6) C(7) C(8) 82.2(4)
C(3) C(6) C(7) O(4) 13.5(4)
C(3) C(6) C(7) C(8) -169.4(3)
C(9) C(6) C(7) O(4) 146.0(3)
C(9) C(6) C(7) C(8) -36.8(5)
Pd(1) C(6) C(9) O(2) 85.5(3)
Pd(1) C(6) C(9) C(10) -93.3(4)
C(3) C(6) C(9) O(2) -27.3(4)
C(3) C(6) C(9) C(10) 153.9(3)
C(7) C(6) C(9) O(2) -159.5(3)
C(7) C(6) C(9) C(10) 21.7(5)
F(1) C(11) C(12) O(5) 1.1(6)
F(1) C(11) C(12) C(13) -175.8(4)
F(2) C(11) C(12) O(5) -120.2(4)
F(2) C(11) C(12) C(13) 63.0(5)
F(3) C(11) C(12) O(5) 125.9(4)
F(3) C(11) C(12) C(13) -51.0(6)
O(5) C(12) C(13) C(14) 4.8(8)
C(11) C(12) C(13) C(14) -178.9(4)
C(12) C(13) C(14) O(6) -4.1(7)
C(12) C(13) C(14) C(15) 173.7(4)
O(6) C(14) C(15) F(4) 79.0(5)
O(6) C(14) C(15) F(5) -39.2(6)
O(6) C(14) C(15) F(6) -158.0(4)
C(13) C(14) C(15) F(4) -99.2(5)
C(13) C(14) C(15) F(5) 142.7(4)
C(13) C(14) C(15) F(6) 23.9(6)
F(7) C(16) C(17) O(7) -86.0(4)
F(7) C(16) C(17) C(18) 93.4(4)
F(8) C(16) C(17) O(7) 33.2(5)
F(8) C(16) C(17) C(18) -147.4(4)
F(9) C(16) C(17) O(7) 150.0(3)
F(9) C(16) C(17) C(18) -30.5(5)
O(7) C(17) C(18) C(19) -0.5(7)
C(16) C(17) C(18) C(19) -179.8(3)
C(17) C(18) C(19) O(8) 1.4(6)
C(17) C(18) C(19) C(20) -178.9(3)
O(8) C(19) C(20) F(10) 40.1(5)
O(8) C(19) C(20) F(11) -77.8(4)
O(8) C(19) C(20) F(12) 160.6(3)
C(18) C(19) C(20) F(10) -139.6(4)
C(18) C(19) C(20) F(11) 102.4(4)
C(18) C(19) C(20) F(12) -19.1(5)
